data_7133948
loop_
_publ_author_name
'Koch, Jan Rick'
'Damrath, Mattis'
'Puylaert, Pim'
'Nachtsheim, Boris J.'

_publ_section_title
;
 Synthesis of phosphate stabilised iodanes and their application in
 intramolecular aryl migrations.
;
_journal_issue 98
_journal_name_full 'Chemical communications (Cambridge, England)'
_journal_page_first 14653
_journal_page_last 14655
_journal_paper_doi 10.1039/d4cc04934a
_journal_volume 60
_journal_year 2024
_chemical_formula_moiety 'C8 H10 I O5 P'
_chemical_formula_sum 'C8 H10 I O5 P'
_chemical_formula_weight 344.03
_space_group_crystal_system monoclinic
_space_group_IT_number 15
_space_group_name_Hall '-C 2yc'
_space_group_name_H-M_alt 'C 1 2/c 1'
_atom_sites_solution_hydrogens geom
_atom_sites_solution_primary dual
_audit_creation_date 2024-04-24
_audit_creation_method
;
Olex2 1.5
(compiled 2024.02.16 svn.r378c4104 for OlexSys, GUI svn.r6928)
;
_audit_update_record
;
2024-04-24 deposited with the CCDC.	2024-11-06 downloaded from the CCDC.
;
_cell_angle_alpha 90
_cell_angle_beta 99.875(4)
_cell_angle_gamma 90
_cell_formula_units_Z 8
_cell_length_a 22.585(3)
_cell_length_b 4.4660(6)
_cell_length_c 22.660(3)
_cell_measurement_reflns_used 5064
_cell_measurement_temperature 100.00
_cell_measurement_theta_max 28.53
_cell_measurement_theta_min 2.80
_cell_volume 2251.7(5)
_computing_molecular_graphics 'Olex2 1.5 (Dolomanov et al., 2009)'
_computing_publication_material 'Olex2 1.5 (Dolomanov et al., 2009)'
_computing_structure_refinement 'SHELXL 2019/3 (Sheldrick, 2015)'
_computing_structure_solution 'SHELXT 2018/2 (Sheldrick, 2018)'
_diffrn_ambient_temperature 100.00
_diffrn_measured_fraction_theta_full 0.999
_diffrn_measured_fraction_theta_max 0.999
_diffrn_measurement_device 'three-circle diffractometer'
_diffrn_measurement_device_type 'Bruker D8 Venture'
_diffrn_measurement_method '\w and \f scans'
_diffrn_radiation_monochromator 'mirror optics'
_diffrn_radiation_probe x-ray
_diffrn_radiation_type MoK\a
_diffrn_radiation_wavelength 0.71073
_diffrn_reflns_av_R_equivalents 0.0927
_diffrn_reflns_av_unetI/netI 0.0361
_diffrn_reflns_Laue_measured_fraction_full 0.999
_diffrn_reflns_Laue_measured_fraction_max 0.999
_diffrn_reflns_limit_h_max 27
_diffrn_reflns_limit_h_min -27
_diffrn_reflns_limit_k_max 5
_diffrn_reflns_limit_k_min -5
_diffrn_reflns_limit_l_max 27
_diffrn_reflns_limit_l_min -27
_diffrn_reflns_number 26909
_diffrn_reflns_point_group_measured_fraction_full 0.999
_diffrn_reflns_point_group_measured_fraction_max 0.999
_diffrn_reflns_theta_full 25.242
_diffrn_reflns_theta_max 26.021
_diffrn_reflns_theta_min 2.353
_diffrn_source 'microfocus Ims X-ray tube'
_diffrn_source_current 1.0
_diffrn_source_power 0.05
_diffrn_source_type 'Incoatec I\ms'
_diffrn_standards_number 0
_exptl_absorpt_coefficient_mu 2.985
_exptl_absorpt_correction_T_max 0.7461
_exptl_absorpt_correction_T_min 0.5670
_exptl_absorpt_correction_type multi-scan
_exptl_absorpt_process_details
;
SADABS-2016/2 (Bruker,2016/2) was used for absorption correction.
wR2(int) was 0.1094 before and 0.0805 after correction.
The Ratio of minimum to maximum transmission is 0.7600.
The \l/2 correction factor is Not present.
;
_exptl_crystal_colour 'clear colourless'
_exptl_crystal_colour_lustre clear
_exptl_crystal_colour_primary colourless
_exptl_crystal_density_diffrn 2.030
_exptl_crystal_description block
_exptl_crystal_F_000 1328
_exptl_crystal_size_max 0.12
_exptl_crystal_size_mid 0.113
_exptl_crystal_size_min 0.064
_refine_diff_density_max 1.010
_refine_diff_density_min -0.446
_refine_diff_density_rms 0.123
_refine_ls_extinction_method none
_refine_ls_goodness_of_fit_ref 1.041
_refine_ls_hydrogen_treatment constr
_refine_ls_matrix_type full
_refine_ls_number_parameters 139
_refine_ls_number_reflns 2218
_refine_ls_number_restraints 0
_refine_ls_restrained_S_all 1.041
_refine_ls_R_factor_all 0.0348
_refine_ls_R_factor_gt 0.0271
_refine_ls_shift/su_max 0.003
_refine_ls_shift/su_mean 0.000
_refine_ls_structure_factor_coef Fsqd
_refine_ls_weighting_details 'w=1/[\s^2^(Fo^2^)+(0.0314P)^2^+3.3260P] where P=(Fo^2^+2Fc^2^)/3'
_refine_ls_weighting_scheme calc
_refine_ls_wR_factor_gt 0.0622
_refine_ls_wR_factor_ref 0.0653
_reflns_Friedel_coverage 0.000
_reflns_number_gt 1908
_reflns_number_total 2218
_reflns_threshold_expression 'I > 2\s(I)'
_cod_data_source_file d4cc04934a2.cif
_cod_data_source_block kochjr230112_0m
_cod_depositor_comments 'Adding full bibliography for 7133947--7133948.cif.'
_cod_original_cell_volume 2251.8(5)
_cod_database_code 7133948
_shelx_shelxl_version_number 2019/3
_shelx_space_group_comment
;
The symmetry employed for this shelxl refinement is uniquely defined
by the following loop, which should always be used as a source of
symmetry information in preference to the above space-group names.
They are only intended as comments.
;
_shelx_estimated_absorpt_t_max 0.832
_shelx_estimated_absorpt_t_min 0.716
_olex2_refinement_description
;
1. Fixed Uiso
 At 1.2 times of:
  All C(H) groups
 At 1.5 times of:
  All C(H,H,H) groups, All O(H) groups
2.a Aromatic/amide H refined with riding coordinates:
 C5(H5), C2(H2), C4(H4A)
2.b Idealised Me refined as rotating group:
 C7(H7A,H7B,H7C), C8(H8A,H8B,H8C)
2.c Idealised tetrahedral OH refined as rotating group:
 O4(H4)
;
_olex2_submission_special_instructions 'No special instructions were received'

loop_
_space_group_symop_operation_xyz
'x, y, z'
'-x, y, -z+1/2'
'x+1/2, y+1/2, z'
'-x+1/2, y+1/2, -z+1/2'
'-x, -y, -z'
'x, -y, z-1/2'
'-x+1/2, -y+1/2, -z'
'x+1/2, -y+1/2, z-1/2'

loop_
_atom_site_label
_atom_site_type_symbol
_atom_site_fract_x
_atom_site_fract_y
_atom_site_fract_z
_atom_site_U_iso_or_equiv
_atom_site_adp_type
_atom_site_occupancy
_atom_site_site_symmetry_order
_atom_site_calc_flag
_atom_site_refinement_flags_posn
_atom_site_refinement_flags_adp
_atom_site_refinement_flags_occupancy
_atom_site_disorder_assembly
_atom_site_disorder_group
I1 I 0.66700(2) 0.53332(5) 0.51878(2) 0.01806(10) Uani 1 1 d . . . . .
P1 P 0.79388(4) 0.5740(2) 0.61642(4) 0.0171(2) Uani 1 1 d . . . . .
O2 O 0.76431(12) 0.4337(6) 0.55786(12) 0.0213(6) Uani 1 1 d . . . . .
O3 O 0.83425(13) 0.8323(6) 0.61150(12) 0.0227(6) Uani 1 1 d . . . . .
O5 O 0.57934(12) 0.6098(7) 0.49491(12) 0.0252(6) Uani 1 1 d . . . . .
O4 O 0.82520(13) 0.3314(6) 0.65919(12) 0.0222(6) Uani 1 1 d . . . . .
H4 H 0.822411 0.165165 0.641571 0.033 Uiso 1 1 calc R U . . .
O1 O 0.74054(12) 0.7073(6) 0.64800(11) 0.0198(6) Uani 1 1 d . . . . .
C1 C 0.65349(17) 0.4140(8) 0.60481(17) 0.0189(8) Uani 1 1 d . . . . .
C6 C 0.69264(18) 0.5217(8) 0.65432(18) 0.0196(8) Uani 1 1 d . . . . .
C5 C 0.68237(19) 0.4509(9) 0.71149(18) 0.0227(8) Uani 1 1 d . . . . .
H5 H 0.708657 0.523413 0.745763 0.027 Uiso 1 1 calc R U . . .
C7 C 0.55017(19) 0.4120(10) 0.44809(19) 0.0290(9) Uani 1 1 d . . . . .
H7A H 0.566604 0.447055 0.411378 0.043 Uiso 1 1 calc R U . . .
H7B H 0.506854 0.451784 0.440466 0.043 Uiso 1 1 calc R U . . .
H7C H 0.557320 0.203443 0.460774 0.043 Uiso 1 1 calc R U . . .
C2 C 0.60561(18) 0.2310(9) 0.61165(18) 0.0228(9) Uani 1 1 d . . . . .
H2 H 0.580065 0.153973 0.577322 0.027 Uiso 1 1 calc R U . . .
C3 C 0.59482(19) 0.1597(9) 0.66849(18) 0.0236(9) Uani 1 1 d . . . . .
C4 C 0.63380(18) 0.2749(9) 0.71807(18) 0.0240(9) Uani 1 1 d . . . . .
H4A H 0.626567 0.230542 0.757222 0.029 Uiso 1 1 calc R U . . .
C8 C 0.5424(2) -0.0336(10) 0.6768(2) 0.0311(10) Uani 1 1 d . . . . .
H8A H 0.505094 0.081051 0.666479 0.047 Uiso 1 1 calc R U . . .
H8B H 0.547200 -0.098525 0.718683 0.047 Uiso 1 1 calc R U . . .
H8C H 0.540821 -0.209516 0.650735 0.047 Uiso 1 1 calc R U . . .

loop_
_atom_site_aniso_label
_atom_site_aniso_U_11
_atom_site_aniso_U_22
_atom_site_aniso_U_33
_atom_site_aniso_U_23
_atom_site_aniso_U_13
_atom_site_aniso_U_12
I1 0.02233(15) 0.01886(14) 0.01355(14) 0.00096(10) 0.00465(9) 0.00359(10)
P1 0.0233(5) 0.0143(4) 0.0141(5) 0.0000(4) 0.0041(4) 0.0016(4)
O2 0.0222(14) 0.0226(14) 0.0196(14) -0.0037(11) 0.0043(11) 0.0061(11)
O3 0.0306(16) 0.0146(13) 0.0252(15) -0.0013(11) 0.0108(12) 0.0008(11)
O5 0.0241(15) 0.0325(16) 0.0193(14) -0.0005(12) 0.0049(12) 0.0056(12)
O4 0.0358(17) 0.0121(12) 0.0171(14) -0.0009(11) 0.0001(12) 0.0028(11)
O1 0.0268(15) 0.0162(13) 0.0176(13) -0.0035(11) 0.0077(11) -0.0001(11)
C1 0.024(2) 0.0192(18) 0.0151(18) 0.0031(15) 0.0079(16) 0.0071(15)
C6 0.025(2) 0.0131(17) 0.022(2) -0.0040(15) 0.0079(16) 0.0007(15)
C5 0.028(2) 0.0215(19) 0.018(2) 0.0013(16) 0.0030(16) 0.0065(17)
C7 0.020(2) 0.042(3) 0.023(2) 0.0021(19) -0.0020(17) -0.0016(18)
C2 0.028(2) 0.0204(19) 0.021(2) -0.0008(16) 0.0060(17) 0.0032(16)
C3 0.030(2) 0.0181(19) 0.023(2) 0.0049(16) 0.0072(18) 0.0030(16)
C4 0.030(2) 0.027(2) 0.016(2) 0.0043(16) 0.0092(18) 0.0092(17)
C8 0.032(2) 0.035(2) 0.028(2) 0.0040(19) 0.0107(19) -0.0024(19)

loop_
_atom_type_symbol
_atom_type_description
_atom_type_scat_dispersion_real
_atom_type_scat_dispersion_imag
_atom_type_scat_source
C C 0.0033 0.0016 'International Tables Vol C Tables 4.2.6.8 and 6.1.1.4'
H H 0.0000 0.0000 'International Tables Vol C Tables 4.2.6.8 and 6.1.1.4'
I I -0.4742 1.8119 'International Tables Vol C Tables 4.2.6.8 and 6.1.1.4'
O O 0.0106 0.0060 'International Tables Vol C Tables 4.2.6.8 and 6.1.1.4'
P P 0.1023 0.0942 'International Tables Vol C Tables 4.2.6.8 and 6.1.1.4'

loop_
_geom_angle_atom_site_label_1
_geom_angle_atom_site_label_2
_geom_angle_atom_site_label_3
_geom_angle
_geom_angle_site_symmetry_1
_geom_angle_site_symmetry_3
_geom_angle_publ_flag
O5 I1 O2 172.66(10) . . ?
O5 I1 C1 89.99(13) . . ?
C1 I1 O2 82.69(13) . . ?
O2 P1 O4 110.20(15) . . ?
O2 P1 O1 106.87(15) . . ?
O3 P1 O2 116.06(16) . . ?
O3 P1 O4 111.80(17) . . ?
O3 P1 O1 105.11(15) . . ?
O4 P1 O1 106.07(15) . . ?
P1 O2 I1 120.84(14) . . ?
C7 O5 I1 113.6(2) . . ?
P1 O4 H4 109.5 . . ?
C6 O1 P1 118.6(2) . . ?
C6 C1 I1 119.3(3) . . ?
C2 C1 I1 119.7(3) . . ?
C2 C1 C6 121.0(3) . . ?
O1 C6 C5 119.2(4) . . ?
C1 C6 O1 121.5(3) . . ?
C1 C6 C5 119.2(4) . . ?
C6 C5 H5 120.2 . . ?
C4 C5 C6 119.6(4) . . ?
C4 C5 H5 120.2 . . ?
O5 C7 H7A 109.5 . . ?
O5 C7 H7B 109.5 . . ?
O5 C7 H7C 109.5 . . ?
H7A C7 H7B 109.5 . . ?
H7A C7 H7C 109.5 . . ?
H7B C7 H7C 109.5 . . ?
C1 C2 H2 119.9 . . ?
C1 C2 C3 120.3(4) . . ?
C3 C2 H2 119.9 . . ?
C2 C3 C4 118.3(4) . . ?
C2 C3 C8 121.0(4) . . ?
C4 C3 C8 120.7(4) . . ?
C5 C4 C3 121.7(4) . . ?
C5 C4 H4A 119.2 . . ?
C3 C4 H4A 119.2 . . ?
C3 C8 H8A 109.5 . . ?
C3 C8 H8B 109.5 . . ?
C3 C8 H8C 109.5 . . ?
H8A C8 H8B 109.5 . . ?
H8A C8 H8C 109.5 . . ?
H8B C8 H8C 109.5 . . ?

loop_
_geom_bond_atom_site_label_1
_geom_bond_atom_site_label_2
_geom_bond_distance
_geom_bond_site_symmetry_2
_geom_bond_publ_flag
I1 O2 2.268(3) . ?
I1 O5 1.990(3) . ?
I1 C1 2.093(4) . ?
P1 O2 1.515(3) . ?
P1 O3 1.486(3) . ?
P1 O4 1.542(3) . ?
P1 O1 1.617(3) . ?
O5 C7 1.449(5) . ?
O4 H4 0.8400 . ?
O1 C6 1.390(5) . ?
C1 C6 1.390(6) . ?
C1 C2 1.385(5) . ?
C6 C5 1.391(6) . ?
C5 H5 0.9500 . ?
C5 C4 1.378(6) . ?
C7 H7A 0.9800 . ?
C7 H7B 0.9800 . ?
C7 H7C 0.9800 . ?
C2 H2 0.9500 . ?
C2 C3 1.388(5) . ?
C3 C4 1.401(6) . ?
C3 C8 1.503(6) . ?
C4 H4A 0.9500 . ?
C8 H8A 0.9800 . ?
C8 H8B 0.9800 . ?
C8 H8C 0.9800 . ?

loop_
_geom_torsion_atom_site_label_1
_geom_torsion_atom_site_label_2
_geom_torsion_atom_site_label_3
_geom_torsion_atom_site_label_4
_geom_torsion
_geom_torsion_site_symmetry_1
_geom_torsion_site_symmetry_2
_geom_torsion_site_symmetry_3
_geom_torsion_site_symmetry_4
_geom_torsion_publ_flag
I1 C1 C6 O1 0.1(5) . . . . ?
I1 C1 C6 C5 177.7(3) . . . . ?
I1 C1 C2 C3 -177.5(3) . . . . ?
P1 O1 C6 C1 -65.1(4) . . . . ?
P1 O1 C6 C5 117.3(3) . . . . ?
O2 P1 O1 C6 51.0(3) . . . . ?
O3 P1 O2 I1 -101.90(19) . . . . ?
O3 P1 O1 C6 174.8(3) . . . . ?
O4 P1 O2 I1 129.76(17) . . . . ?
O4 P1 O1 C6 -66.6(3) . . . . ?
O1 P1 O2 I1 14.9(2) . . . . ?
O1 C6 C5 C4 177.9(3) . . . . ?
C1 C6 C5 C4 0.2(6) . . . . ?
C1 C2 C3 C4 -0.6(6) . . . . ?
C1 C2 C3 C8 178.8(4) . . . . ?
C6 C1 C2 C3 2.1(6) . . . . ?
C6 C5 C4 C3 1.2(6) . . . . ?
C2 C1 C6 O1 -179.5(3) . . . . ?
C2 C1 C6 C5 -1.8(6) . . . . ?
C2 C3 C4 C5 -1.0(6) . . . . ?
C8 C3 C4 C5 179.5(4) . . . . ?
